data_7061433
loop_
_publ_author_name
'Saha, Rumpa'
'Mukherjee, Aparajita'
'Bhattacharya, Samaresh'

_publ_section_title
;
 Development of a ruthenium--aquo complex for utilization in synthesis and
 catalysis for selective hydration of nitriles and alkynes
;
_journal_issue 19
_journal_name_full 'New Journal of Chemistry'
_journal_page_first 9098
_journal_page_last 9110
_journal_paper_doi 10.1039/D1NJ04736A
_journal_volume 46
_journal_year 2022
_chemical_formula_sum 'C136 H126 Cl8 N26 O39 Ru4'
_chemical_formula_weight 3436.50
_space_group_crystal_system monoclinic
_space_group_IT_number 14
_space_group_name_Hall '-P 2ybc'
_space_group_name_H-M_alt 'P 1 21/c 1'
_atom_sites_solution_hydrogens geom
_audit_creation_method SHELXL-2016/6
_audit_update_record
;
2022-04-05 deposited with the CCDC.	2022-04-06 downloaded from the CCDC.
;
_cell_angle_alpha 90
_cell_angle_beta 107.142(4)
_cell_angle_gamma 90
_cell_formula_units_Z 2
_cell_length_a 15.965(3)
_cell_length_b 39.938(7)
_cell_length_c 12.631(2)
_cell_measurement_reflns_used 234
_cell_measurement_temperature 273(2)
_cell_measurement_theta_max 27.163
_cell_measurement_theta_min 1.763
_cell_volume 7696(2)
_computing_data_collection 'APEX3 (Bruker)'
_computing_data_reduction 'APEX3 (Bruker)'
_computing_molecular_graphics 'SHELXL-2016/6 (Sheldrick, 2016)'
_computing_publication_material 'SHELXL-2016/6 (Sheldrick, 2016)'
_computing_structure_refinement 'SHELXL-2016/6 (Sheldrick, 2016)'
_computing_structure_solution 'SHELXT 2014/5 (Sheldrick, 2014)'
_diffrn_ambient_temperature 273(2)
_diffrn_measured_fraction_theta_full 0.994
_diffrn_measured_fraction_theta_max 0.994
_diffrn_measurement_device_type CCD
_diffrn_radiation_type MoK\a
_diffrn_radiation_wavelength 0.71073
_diffrn_reflns_av_R_equivalents 0.1099
_diffrn_reflns_av_unetI/netI 0.0603
_diffrn_reflns_Laue_measured_fraction_full 0.994
_diffrn_reflns_Laue_measured_fraction_max 0.994
_diffrn_reflns_limit_h_max 18
_diffrn_reflns_limit_h_min -18
_diffrn_reflns_limit_k_max 47
_diffrn_reflns_limit_k_min -47
_diffrn_reflns_limit_l_max 15
_diffrn_reflns_limit_l_min -15
_diffrn_reflns_number 108470
_diffrn_reflns_point_group_measured_fraction_full 0.994
_diffrn_reflns_point_group_measured_fraction_max 0.994
_diffrn_reflns_theta_full 24.999
_diffrn_reflns_theta_max 24.999
_diffrn_reflns_theta_min 1.763
_diffrn_source 'fine-focus sealed tube'
_exptl_absorpt_coefficient_mu 0.608
_exptl_absorpt_correction_type multi-scan
_exptl_crystal_colour red
_exptl_crystal_density_diffrn 1.483
_exptl_crystal_description block
_exptl_crystal_F_000 3496
_exptl_crystal_size_max 0.30
_exptl_crystal_size_mid 0.28
_exptl_crystal_size_min 0.24
_exptl_transmission_factor_max 0.791
_exptl_transmission_factor_min 0.674
_refine_diff_density_max 1.801
_refine_diff_density_min -1.479
_refine_diff_density_rms 0.138
_refine_ls_extinction_method none
_refine_ls_goodness_of_fit_ref 1.161
_refine_ls_hydrogen_treatment constr
_refine_ls_matrix_type full
_refine_ls_number_parameters 1013
_refine_ls_number_reflns 13466
_refine_ls_number_restraints 108
_refine_ls_restrained_S_all 1.157
_refine_ls_R_factor_all 0.1428
_refine_ls_R_factor_gt 0.1065
_refine_ls_shift/su_max 0.028
_refine_ls_shift/su_mean 0.001
_refine_ls_structure_factor_coef Fsqd
_refine_ls_weighting_details 'w=1/[\s^2^(Fo^2^)+(0.0962P)^2^+67.3532P] where P=(Fo^2^+2Fc^2^)/3'
_refine_ls_weighting_scheme calc
_refine_ls_wR_factor_gt 0.2655
_refine_ls_wR_factor_ref 0.2880
_reflns_Friedel_coverage 0.000
_reflns_number_gt 9490
_reflns_number_total 13466
_reflns_threshold_expression 'I > 2\s(I)'
_cod_data_source_file d1nj04736a2.cif
_cod_data_source_block SB-RS-18-M1
_cod_depositor_comments 'Adding full bibliography for 7061431--7061433.cif.'
_cod_original_sg_symbol_H-M 'P 21/c'
_cod_database_code 7061433
_shelx_shelxl_version_number 2016/6
_shelx_space_group_comment
;
The symmetry employed for this shelxl refinement is uniquely defined
by the following loop, which should always be used as a source of
symmetry information in preference to the above space-group names.
They are only intended as comments.
;

loop_
_space_group_symop_operation_xyz
'x, y, z'
'-x, y+1/2, -z+1/2'
'-x, -y, -z'
'x, -y-1/2, z-1/2'

loop_
_atom_site_label
_atom_site_type_symbol
_atom_site_fract_x
_atom_site_fract_y
_atom_site_fract_z
_atom_site_U_iso_or_equiv
_atom_site_adp_type
_atom_site_occupancy
_atom_site_site_symmetry_order
_atom_site_calc_flag
_atom_site_refinement_flags_posn
_atom_site_refinement_flags_adp
_atom_site_refinement_flags_occupancy
_atom_site_disorder_assembly
_atom_site_disorder_group
Ru1 Ru 0.54101(6) 0.31432(2) 0.32806(7) 0.0443(3) Uani 1 1 d . . . . .
Ru2 Ru 0.99916(5) 0.43608(2) 0.75857(6) 0.0344(2) Uani 1 1 d . . . . .
Cl1 Cl 0.0484(2) 0.29988(10) 0.8628(3) 0.0814(10) Uani 1 1 d . . . . .
Cl2 Cl 0.5678(2) 0.35736(8) 0.7890(3) 0.0708(8) Uani 1 1 d . . . . .
Cl3 Cl 0.4953(2) 0.45042(9) 0.2384(3) 0.0694(8) Uani 1 1 d . . . . .
Cl4 Cl 0.9734(2) 0.39310(8) 0.3060(3) 0.0692(8) Uani 1 1 d . . . . .
N4 N 0.5966(6) 0.34676(19) 0.2511(7) 0.0441(19) Uani 1 1 d . . . . .
N5 N 0.4444(4) 0.32153(16) 0.1894(5) 0.0279(15) Uani 1 1 d . U . . .
N8 N 0.9444(5) 0.47673(17) 0.8074(6) 0.0345(16) Uani 1 1 d . . . . .
O4 O 0.7070(6) 0.4683(2) 1.0488(7) 0.076(3) Uani 1 1 d . . . . .
N7 N 1.0500(5) 0.47478(17) 0.6878(6) 0.0354(17) Uani 1 1 d . . . . .
O3 O 1.3001(6) 0.4683(2) 0.4636(7) 0.072(2) Uani 1 1 d . . . . .
C41 C 1.1924(7) 0.4916(2) 0.6712(9) 0.047(2) Uani 1 1 d . . . . .
H41 H 1.200867 0.505034 0.733606 0.056 Uiso 1 1 calc R U . . .
N10 N 0.9468(5) 0.40339(18) 0.8404(6) 0.0354(17) Uani 1 1 d . . . . .
N11 N 0.8772(5) 0.42688(19) 0.6456(6) 0.0433(19) Uani 1 1 d . . . . .
C27 C 0.4595(7) 0.3457(3) 0.1158(9) 0.056(3) Uani 1 1 d . . . . .
N3 N 0.6626(6) 0.3200(2) 0.4463(8) 0.057(2) Uani 1 1 d . . . . .
N2 N 0.5875(6) 0.2739(2) 0.2698(7) 0.051(2) Uani 1 1 d . . . . .
N1 N 0.4832(6) 0.2752(2) 0.3874(7) 0.050(2) Uani 1 1 d . . . . .
O1 O 0.2518(7) 0.2820(3) 0.6412(9) 0.093(3) Uani 1 1 d . . . . .
N6 N 0.4896(6) 0.3523(2) 0.3973(8) 0.054(2) Uani 1 1 d . . . . .
C43 C 0.8814(6) 0.4760(2) 0.8666(7) 0.037(2) Uani 1 1 d . . . . .
C48 C 0.7962(7) 0.4855(3) 0.8172(8) 0.049(3) Uani 1 1 d . . . . .
H48 H 0.779793 0.493561 0.744895 0.059 Uiso 1 1 calc R U . . .
C37 C 1.1048(7) 0.4529(3) 0.5436(8) 0.048(2) Uani 1 1 d . . . . .
H37 H 1.054413 0.439915 0.519183 0.057 Uiso 1 1 calc R U . . .
C40 C 1.2555(7) 0.4905(3) 0.6181(9) 0.051(3) Uani 1 1 d . . . . .
H40 H 1.306709 0.502876 0.644701 0.061 Uiso 1 1 calc R U . . .
N12 N 1.0547(6) 0.3976(2) 0.6945(7) 0.046(2) Uani 1 1 d . . . . .
C63 C 0.7606(7) 0.4312(3) 0.4784(9) 0.057(3) Uani 1 1 d . . . . .
H63 H 0.741076 0.438639 0.405429 0.068 Uiso 1 1 calc R U . . .
C26 C 0.5489(7) 0.3581(2) 0.1523(7) 0.046(2) Uani 1 1 d . . . . .
C28 C 0.3993(10) 0.3566(3) 0.0199(10) 0.074(4) Uani 1 1 d . . . . .
H28 H 0.415136 0.371890 -0.026346 0.089 Uiso 1 1 calc R U . . .
C29 C 0.3138(10) 0.3443(4) -0.0063(11) 0.084(4) Uani 1 1 d . . . . .
H29 H 0.272879 0.349820 -0.073305 0.101 Uiso 1 1 calc R U . . .
C30 C 0.2914(10) 0.3242(4) 0.0670(14) 0.097(5) Uani 1 1 d . . . . .
H30 H 0.233417 0.317739 0.055878 0.117 Uiso 1 1 calc R U . . .
C31 C 0.3562(9) 0.3136(3) 0.1581(10) 0.069(3) Uani 1 1 d . . . . .
H31 H 0.338569 0.299086 0.205222 0.083 Uiso 1 1 calc R U . . .
C25 C 0.5872(9) 0.3795(3) 0.0913(10) 0.063(3) Uani 1 1 d . . . . .
H25 H 0.554290 0.388250 0.023578 0.075 Uiso 1 1 calc R U . . .
C24 C 0.6762(10) 0.3873(3) 0.1353(11) 0.076(4) Uani 1 1 d . . . . .
H24 H 0.703444 0.401081 0.095929 0.091 Uiso 1 1 calc R U . . .
C23 C 0.7245(9) 0.3745(3) 0.2388(11) 0.071(3) Uani 1 1 d . . . . .
H23 H 0.783559 0.379622 0.268824 0.086 Uiso 1 1 calc R U . . .
C22 C 0.6812(7) 0.3537(3) 0.2959(9) 0.051(3) Uani 1 1 d . . . . .
C21 C 0.7207(7) 0.3392(2) 0.4058(9) 0.050(3) Uani 1 1 d . . . . .
C17 C 0.6929(8) 0.3072(3) 0.5463(9) 0.059(3) Uani 1 1 d . . . . .
H17 H 0.655103 0.294674 0.574111 0.071 Uiso 1 1 calc R U . . .
C18 C 0.7791(10) 0.3116(3) 0.6125(13) 0.086(4) Uani 1 1 d . . . . .
H18 H 0.797399 0.302248 0.683037 0.103 Uiso 1 1 calc R U . . .
C19 C 0.8376(9) 0.3298(3) 0.5732(10) 0.069(3) Uani 1 1 d . . . . .
H19 H 0.895246 0.333135 0.616118 0.083 Uiso 1 1 calc R U . . .
C20 C 0.8058(8) 0.3432(3) 0.4655(11) 0.072(4) Uani 1 1 d . . . . .
H20 H 0.843673 0.354806 0.435125 0.086 Uiso 1 1 calc R U . . .
C2 C 0.5604(8) 0.2449(3) 0.2918(9) 0.056(3) Uani 1 1 d . . . . .
H2 H 0.578225 0.225018 0.266785 0.067 Uiso 1 1 calc R U . . .
C1 C 0.5012(8) 0.2456(3) 0.3570(10) 0.061(3) Uani 1 1 d . . . . .
H1 H 0.477026 0.226206 0.376479 0.074 Uiso 1 1 calc R U . . .
C3 C 0.4210(8) 0.2768(3) 0.4502(9) 0.056(3) Uani 1 1 d . . . . .
C8 C 0.3425(8) 0.2580(3) 0.4176(10) 0.065(3) Uani 1 1 d . . . . .
H8 H 0.330107 0.244742 0.354364 0.078 Uiso 1 1 calc R U . . .
C7 C 0.2838(8) 0.2593(3) 0.4795(10) 0.064(3) Uani 1 1 d . . . . .
H7 H 0.232479 0.246788 0.458701 0.077 Uiso 1 1 calc R U . . .
C6 C 0.3027(8) 0.2796(3) 0.5730(10) 0.060(3) Uani 1 1 d . . . . .
C9 C 0.1746(11) 0.2631(4) 0.6152(14) 0.099(5) Uani 1 1 d . . . . .
H9A H 0.134126 0.271604 0.548483 0.149 Uiso 1 1 calc R U . . .
H9B H 0.148801 0.264659 0.674812 0.149 Uiso 1 1 calc R U . . .
H9C H 0.187777 0.240139 0.604617 0.149 Uiso 1 1 calc R U . . .
C5 C 0.3784(9) 0.2978(3) 0.6034(10) 0.066(3) Uani 1 1 d . . . . .
H5 H 0.390975 0.310624 0.667725 0.079 Uiso 1 1 calc R U . . .
C4 C 0.4364(8) 0.2979(3) 0.5425(9) 0.057(3) Uani 1 1 d . . . . .
H4 H 0.485338 0.311751 0.562145 0.068 Uiso 1 1 calc R U . . .
C10 C 0.6550(8) 0.2743(3) 0.2141(9) 0.052(3) Uani 1 1 d . . . . .
C15 C 0.6352(9) 0.2869(3) 0.1066(9) 0.062(3) Uani 1 1 d . . . . .
H15 H 0.578668 0.294004 0.069512 0.075 Uiso 1 1 calc R U . . .
C14 C 0.6995(10) 0.2887(3) 0.0571(11) 0.071(4) Uani 1 1 d . . . . .
H14 H 0.686424 0.296557 -0.015283 0.085 Uiso 1 1 calc R U . . .
C13 C 0.7837(10) 0.2791(3) 0.1119(12) 0.072(4) Uani 1 1 d . . . . .
C12 C 0.8038(9) 0.2673(3) 0.2183(11) 0.073(3) Uani 1 1 d . . . . .
H12 H 0.860974 0.261183 0.256074 0.087 Uiso 1 1 calc R U . . .
C11 C 0.7381(8) 0.2646(3) 0.2691(11) 0.064(3) Uani 1 1 d . . . . .
H11 H 0.750849 0.256049 0.340607 0.077 Uiso 1 1 calc R U . . .
O2 O 0.8422(8) 0.2815(3) 0.0531(10) 0.110(4) Uani 1 1 d . . . . .
C16 C 0.9296(12) 0.2727(6) 0.103(2) 0.156(10) Uani 1 1 d . . . . .
H16A H 0.950090 0.282996 0.174467 0.234 Uiso 1 1 calc R U . . .
H16B H 0.964636 0.280165 0.057350 0.234 Uiso 1 1 calc R U . . .
H16C H 0.934209 0.248777 0.110852 0.234 Uiso 1 1 calc R U . . .
C32 C 0.4559(9) 0.3729(3) 0.4330(10) 0.063(3) Uani 1 1 d . . . . .
C33 C 0.4105(14) 0.3987(4) 0.4760(15) 0.126(7) Uani 1 1 d . . . . .
H33A H 0.387959 0.415263 0.419784 0.189 Uiso 1 1 calc R U . . .
H33B H 0.450611 0.409000 0.539485 0.189 Uiso 1 1 calc R U . . .
H33C H 0.362898 0.388790 0.496942 0.189 Uiso 1 1 calc R U . . .
O101 O 0.0736(8) 0.3095(4) 0.9743(10) 0.136(5) Uani 1 1 d . . . . .
O102 O -0.027(2) 0.3192(8) 0.794(3) 0.150(5) Uani 0.520(12) 1 d . U P A 1
O104 O 0.036(2) 0.2648(8) 0.850(2) 0.150(5) Uani 0.520(12) 1 d . U P A 1
C44 C 0.9052(8) 0.4637(3) 0.9731(8) 0.053(3) Uani 1 1 d . . . . .
H44 H 0.962722 0.457059 1.007087 0.064 Uiso 1 1 calc R U . . .
C45 C 0.8434(9) 0.4612(3) 1.0291(9) 0.064(3) Uani 1 1 d . . . . .
H45 H 0.859656 0.452520 1.100630 0.077 Uiso 1 1 calc R U . . .
C46 C 0.7593(8) 0.4711(3) 0.9823(9) 0.055(3) Uani 1 1 d . . . . .
C47 C 0.7351(8) 0.4832(3) 0.8737(10) 0.063(3) Uani 1 1 d . . . . .
H47 H 0.677439 0.489627 0.839688 0.076 Uiso 1 1 calc R U . . .
C49 C 0.6171(11) 0.4753(6) 1.0019(17) 0.151(10) Uani 1 1 d . . . . .
H49A H 0.593454 0.461096 0.938957 0.227 Uiso 1 1 calc R U . . .
H49B H 0.609919 0.498331 0.978960 0.227 Uiso 1 1 calc R U . . .
H49C H 0.586756 0.471342 1.055997 0.227 Uiso 1 1 calc R U . . .
C35 C 0.9612(7) 0.5055(3) 0.7673(9) 0.050(3) Uani 1 1 d . . . . .
H35 H 0.935142 0.525388 0.779777 0.061 Uiso 1 1 calc R U . . .
C34 C 1.0206(7) 0.5046(3) 0.7046(9) 0.051(3) Uani 1 1 d . . . . .
H34 H 1.038288 0.523930 0.676385 0.061 Uiso 1 1 calc R U . . .
C36 C 1.1159(6) 0.4730(2) 0.6338(7) 0.038(2) Uani 1 1 d . . . . .
C38 C 1.1670(8) 0.4515(3) 0.4879(9) 0.058(3) Uani 1 1 d . . . . .
H38 H 1.158218 0.437764 0.426205 0.069 Uiso 1 1 calc R U . . .
C39 C 1.2426(7) 0.4706(3) 0.5234(9) 0.050(3) Uani 1 1 d . . . . .
C42 C 1.3761(10) 0.4892(4) 0.4914(14) 0.093(5) Uani 1 1 d . . . . .
H42A H 1.358963 0.512028 0.497636 0.139 Uiso 1 1 calc R U . . .
H42B H 1.404672 0.487645 0.434588 0.139 Uiso 1 1 calc R U . . .
H42C H 1.415610 0.482105 0.560821 0.139 Uiso 1 1 calc R U . . .
C65 C 1.0906(10) 0.3782(3) 0.6650(11) 0.073(4) Uani 1 1 d . . . . .
C66 C 1.1368(14) 0.3531(4) 0.6201(16) 0.134(8) Uani 1 1 d . . . . .
H66A H 1.124155 0.356344 0.541623 0.200 Uiso 1 1 calc R U . . .
H66B H 1.118057 0.331184 0.634329 0.200 Uiso 1 1 calc R U . . .
H66C H 1.198784 0.355275 0.654676 0.200 Uiso 1 1 calc R U . . .
C55 C 0.9948(7) 0.3937(3) 0.9462(9) 0.052(3) Uani 1 1 d . . . . .
C56 C 0.9561(9) 0.3734(3) 1.0056(11) 0.071(3) Uani 1 1 d . . . . .
H56 H 0.987856 0.367128 1.077050 0.085 Uiso 1 1 calc R U . . .
C57 C 0.8757(9) 0.3625(3) 0.9646(11) 0.073(4) Uani 1 1 d . . . . .
H57 H 0.852010 0.347912 1.005385 0.088 Uiso 1 1 calc R U . . .
C58 C 0.8254(9) 0.3729(3) 0.8592(11) 0.071(4) Uani 1 1 d . . . . .
H58 H 0.767960 0.365570 0.829337 0.085 Uiso 1 1 calc R U . . .
C59 C 0.8632(7) 0.3944(2) 0.8010(8) 0.047(2) Uani 1 1 d . . . . .
C60 C 0.8233(7) 0.4083(3) 0.6877(9) 0.053(3) Uani 1 1 d . . . . .
C61 C 0.7373(7) 0.4017(3) 0.6251(12) 0.067(3) Uani 1 1 d . . . . .
H61 H 0.701425 0.388729 0.654944 0.081 Uiso 1 1 calc R U . . .
C62 C 0.7058(9) 0.4139(3) 0.5223(12) 0.079(4) Uani 1 1 d . . . . .
H62 H 0.647524 0.410465 0.481796 0.094 Uiso 1 1 calc R U . . .
C64 C 0.8448(8) 0.4379(3) 0.5416(8) 0.056(3) Uani 1 1 d . . . . .
H64 H 0.880675 0.450630 0.510958 0.067 Uiso 1 1 calc R U . . .
C54 C 1.0836(8) 0.4075(3) 0.9787(9) 0.055(3) Uani 1 1 d . . . . .
C53 C 1.1485(9) 0.4007(3) 1.0803(10) 0.070(3) Uani 1 1 d . . . . .
H53 H 1.135752 0.386766 1.132567 0.084 Uiso 1 1 calc R U . . .
C52 C 1.2296(10) 0.4145(4) 1.1010(12) 0.091(5) Uani 1 1 d . . . . .
H52 H 1.274112 0.408736 1.164371 0.109 Uiso 1 1 calc R U . . .
C51 C 1.2448(8) 0.4371(4) 1.0275(10) 0.070(3) Uani 1 1 d . . . . .
H51 H 1.298527 0.447962 1.043055 0.084 Uiso 1 1 calc R U . . .
C50 C 1.1806(8) 0.4435(3) 0.9312(10) 0.063(3) Uani 1 1 d . . . . .
H50 H 1.192355 0.457357 0.878119 0.076 Uiso 1 1 calc R U . . .
N9 N 1.1025(7) 0.4302(2) 0.9129(9) 0.079(4) Uani 1 1 d . . . . .
O204 O 0.575(2) 0.3530(7) 0.684(2) 0.103(12) Uani 0.42(3) 1 d . U P B 1
O202 O 0.5265(11) 0.3363(4) 0.8503(14) 0.069(4) Uani 0.5 1 d . U P B -1
O201 O 0.6124(9) 0.3852(3) 0.8483(11) 0.136(5) Uani 1 1 d . . . . .
O402 O 0.9335(7) 0.3648(3) 0.2468(9) 0.103(4) Uani 1 1 d . . . . .
O401 O 0.9129(13) 0.4176(5) 0.321(2) 0.121(4) Uani 0.599(11) 1 d . . P C 1
O403 O 1.0376(15) 0.4058(6) 0.259(3) 0.121(4) Uani 0.599(11) 1 d . . P C 1
O404 O 1.0223(14) 0.3821(5) 0.422(2) 0.121(4) Uani 0.599(11) 1 d . . P C 1
O302 O 0.4602(8) 0.4416(4) 0.1173(11) 0.152(6) Uani 1 1 d . . . . .
O301 O 0.589(2) 0.4508(9) 0.258(3) 0.153(5) Uani 0.508(13) 1 d . U P D 1
O203 O 0.4670(19) 0.3615(7) 0.756(2) 0.196(11) Uani 0.75(3) 1 d . U P B 1
O103 O 0.131(2) 0.3092(8) 0.838(3) 0.150(5) Uani 0.520(12) 1 d . U P A 1
O303 O 0.468(2) 0.4819(9) 0.269(3) 0.153(5) Uani 0.508(13) 1 d . U P D 1
O304 O 0.470(2) 0.4208(9) 0.262(3) 0.153(5) Uani 0.508(13) 1 d . U P D 1
C100 C 0.192(2) 0.3350(9) 0.316(2) 0.073(8) Uani 0.5 1 d . . P . .
C101 C 0.123(3) 0.3146(8) 0.292(3) 0.105(11) Uani 0.5 1 d . . P . .
H10A H 0.117088 0.304294 0.221019 0.158 Uiso 0.5 1 calc R U P . .
H10B H 0.071096 0.327130 0.288173 0.158 Uiso 0.5 1 calc R U P . .
H10C H 0.131744 0.297652 0.347514 0.158 Uiso 0.5 1 calc R U P . .
C102 C 0.349(2) 0.4191(7) 0.787(2) 0.071(8) Uani 0.5 1 d . . P . .
C103 C 0.420(3) 0.4385(9) 0.814(3) 0.111(12) Uani 0.5 1 d . . P . .
H10D H 0.424141 0.450267 0.749450 0.167 Uiso 0.5 1 calc R U P . .
H10E H 0.471551 0.424791 0.842187 0.167 Uiso 0.5 1 calc R U P . .
H10F H 0.416609 0.454275 0.869772 0.167 Uiso 0.5 1 calc R U P . .
N100 N 0.246(2) 0.3496(9) 0.329(3) 0.112(10) Uani 0.5 1 d . . P . .
N101 N 0.294(2) 0.4025(8) 0.762(3) 0.117(11) Uani 0.5 1 d . . P . .
O5 O 0.960(2) 0.3961(8) 0.414(3) 0.121(4) Uani 0.401(11) 1 d . . P C 2
O6 O 1.062(2) 0.3854(8) 0.343(3) 0.121(4) Uani 0.401(11) 1 d . . P C 2
O7 O 1.002(2) 0.4177(10) 0.247(4) 0.121(4) Uani 0.401(11) 1 d . . P C 2
O8 O 0.028(2) 0.3215(9) 0.766(3) 0.150(5) Uani 0.480(12) 1 d . U P A 2
O9 O 0.109(2) 0.2795(9) 0.831(3) 0.150(5) Uani 0.480(12) 1 d . U P A 2
O10 O -0.046(2) 0.2955(9) 0.842(3) 0.150(5) Uani 0.480(12) 1 d . U P A 2
O11 O 0.424(2) 0.4511(9) 0.276(3) 0.153(5) Uani 0.492(13) 1 d . U P D 2
O12 O 0.513(2) 0.4847(9) 0.226(3) 0.153(5) Uani 0.492(13) 1 d . U P D 2
O13 O 0.549(2) 0.4328(9) 0.297(3) 0.153(5) Uani 0.492(13) 1 d . U P D 2
O14 O 0.512(2) 0.3673(7) 0.687(2) 0.055(12) Uani 0.25(3) 1 d . U P B 2
O15 O 0.6270(14) 0.3335(6) 0.7571(19) 0.114(10) Uani 0.58(3) 1 d . U P B 2

loop_
_atom_site_aniso_label
_atom_site_aniso_U_11
_atom_site_aniso_U_22
_atom_site_aniso_U_33
_atom_site_aniso_U_23
_atom_site_aniso_U_13
_atom_site_aniso_U_12
Ru1 0.0501(5) 0.0359(4) 0.0440(5) -0.0019(3) 0.0096(4) -0.0012(4)
Ru2 0.0386(4) 0.0281(4) 0.0353(4) 0.0007(3) 0.0090(3) -0.0010(3)
Cl1 0.073(2) 0.095(3) 0.077(2) 0.007(2) 0.0232(18) 0.0114(19)
Cl2 0.085(2) 0.0672(19) 0.0615(18) -0.0073(15) 0.0237(17) -0.0163(17)
Cl3 0.0624(19) 0.071(2) 0.078(2) 0.0074(16) 0.0253(17) 0.0067(15)
Cl4 0.075(2) 0.072(2) 0.0605(18) -0.0129(15) 0.0191(16) -0.0169(16)
N4 0.052(5) 0.034(4) 0.047(5) -0.005(4) 0.015(4) 0.001(4)
N5 0.0291(17) 0.0295(17) 0.0267(17) -0.0030(10) 0.0106(10) -0.0008(10)
N8 0.039(4) 0.031(4) 0.029(4) -0.004(3) 0.004(3) -0.002(3)
O4 0.085(6) 0.084(6) 0.077(6) 0.019(5) 0.049(5) 0.014(5)
N7 0.035(4) 0.030(4) 0.037(4) -0.004(3) 0.006(3) -0.007(3)
O3 0.079(6) 0.070(5) 0.085(6) -0.014(5) 0.051(5) -0.008(5)
C41 0.049(6) 0.041(5) 0.049(6) -0.009(4) 0.013(5) -0.009(4)
N10 0.041(4) 0.037(4) 0.028(4) 0.005(3) 0.011(3) 0.004(3)
N11 0.055(5) 0.040(4) 0.039(4) 0.005(3) 0.020(4) -0.016(4)
C27 0.050(6) 0.060(7) 0.047(6) -0.021(5) 0.000(5) 0.016(5)
N3 0.057(6) 0.037(5) 0.057(6) -0.013(4) -0.013(5) 0.015(4)
N2 0.049(5) 0.048(5) 0.052(5) -0.007(4) 0.011(4) -0.003(4)
N1 0.051(5) 0.047(5) 0.047(5) 0.005(4) 0.007(4) -0.002(4)
O1 0.109(8) 0.088(7) 0.106(8) -0.016(6) 0.068(7) -0.020(6)
N6 0.071(6) 0.038(5) 0.060(6) 0.002(4) 0.029(5) -0.002(4)
C43 0.049(6) 0.031(4) 0.032(5) -0.003(4) 0.013(4) 0.002(4)
C48 0.052(6) 0.050(6) 0.044(6) 0.018(5) 0.010(5) 0.009(5)
C37 0.050(6) 0.048(6) 0.046(6) -0.005(5) 0.015(5) -0.013(5)
C40 0.044(6) 0.046(6) 0.065(7) -0.008(5) 0.019(5) -0.011(5)
N12 0.047(5) 0.044(5) 0.044(5) 0.001(4) 0.009(4) 0.002(4)
C63 0.050(7) 0.063(7) 0.049(6) 0.012(5) 0.001(5) 0.007(6)
C26 0.062(7) 0.047(6) 0.027(5) -0.001(4) 0.011(5) 0.014(5)
C28 0.100(11) 0.059(7) 0.048(7) 0.017(6) -0.002(7) 0.009(7)
C29 0.077(10) 0.095(11) 0.061(8) 0.006(8) -0.010(7) -0.001(8)
C30 0.065(9) 0.091(11) 0.102(12) 0.019(9) -0.027(9) -0.006(8)
C31 0.080(9) 0.061(7) 0.059(7) -0.002(6) 0.011(7) -0.005(7)
C25 0.083(9) 0.052(7) 0.052(7) 0.013(5) 0.019(6) 0.003(6)
C24 0.092(10) 0.077(9) 0.070(8) 0.013(7) 0.041(8) -0.013(8)
C23 0.064(8) 0.069(8) 0.081(9) 0.015(7) 0.022(7) -0.015(6)
C22 0.051(6) 0.046(6) 0.054(6) -0.004(5) 0.013(5) -0.006(5)
C21 0.048(6) 0.040(5) 0.056(6) -0.003(5) 0.006(5) -0.011(5)
C17 0.070(8) 0.044(6) 0.054(7) 0.006(5) 0.004(6) -0.001(5)
C18 0.090(10) 0.063(8) 0.080(9) 0.001(7) -0.012(8) -0.005(8)
C19 0.061(8) 0.071(8) 0.065(8) 0.001(7) 0.003(6) -0.012(6)
C20 0.051(7) 0.071(8) 0.081(9) 0.005(7) 0.001(6) -0.017(6)
C2 0.074(8) 0.038(6) 0.056(6) -0.004(5) 0.020(6) -0.002(5)
C1 0.068(8) 0.042(6) 0.073(8) 0.002(6) 0.019(6) -0.008(5)
C3 0.064(7) 0.052(6) 0.055(6) 0.005(5) 0.024(6) -0.006(5)
C8 0.076(8) 0.057(7) 0.061(7) -0.002(6) 0.019(6) -0.016(6)
C7 0.069(8) 0.059(7) 0.069(8) -0.004(6) 0.027(7) -0.019(6)
C6 0.070(8) 0.060(7) 0.059(7) 0.000(6) 0.034(6) -0.005(6)
C9 0.111(13) 0.094(11) 0.117(13) -0.015(10) 0.072(11) -0.027(10)
C5 0.080(9) 0.061(7) 0.065(7) -0.012(6) 0.032(7) -0.009(7)
C4 0.062(7) 0.049(6) 0.055(6) 0.002(5) 0.010(6) -0.004(5)
C10 0.061(7) 0.047(6) 0.052(6) -0.008(5) 0.020(6) 0.004(5)
C15 0.076(8) 0.061(7) 0.046(6) -0.008(5) 0.013(6) 0.015(6)
C14 0.097(10) 0.068(8) 0.056(7) -0.003(6) 0.035(7) 0.018(7)
C13 0.086(10) 0.055(7) 0.095(10) 0.006(7) 0.058(9) 0.002(7)
C12 0.060(8) 0.081(9) 0.080(9) 0.007(7) 0.025(7) 0.009(7)
C11 0.066(8) 0.065(7) 0.065(7) -0.008(6) 0.024(7) 0.005(6)
O2 0.116(9) 0.104(8) 0.138(10) 0.026(7) 0.082(8) 0.007(7)
C16 0.086(13) 0.22(3) 0.20(2) 0.07(2) 0.091(15) 0.038(15)
C32 0.088(9) 0.053(7) 0.052(7) 0.000(5) 0.026(6) -0.004(6)
C33 0.20(2) 0.091(12) 0.118(14) -0.001(11) 0.087(15) 0.043(13)
O101 0.114(9) 0.171(13) 0.097(9) -0.056(9) -0.011(7) 0.010(9)
O102 0.150(5) 0.150(5) 0.150(5) 0.0002(8) 0.0441(15) 0.0000(8)
O104 0.150(5) 0.150(5) 0.150(5) 0.0002(8) 0.0441(15) 0.0000(8)
C44 0.061(7) 0.063(7) 0.034(5) -0.005(5) 0.010(5) 0.012(5)
C45 0.087(9) 0.070(8) 0.043(6) 0.015(6) 0.029(6) 0.019(7)
C46 0.063(7) 0.058(7) 0.051(6) 0.000(5) 0.027(6) -0.001(6)
C47 0.050(7) 0.074(8) 0.071(8) 0.014(6) 0.027(6) 0.016(6)
C49 0.085(13) 0.25(3) 0.147(18) 0.074(18) 0.073(13) 0.035(15)
C35 0.056(6) 0.039(5) 0.060(7) 0.001(5) 0.022(5) 0.010(5)
C34 0.053(6) 0.039(5) 0.061(7) 0.009(5) 0.018(5) -0.001(5)
C36 0.041(5) 0.034(5) 0.035(5) 0.004(4) 0.007(4) -0.005(4)
C38 0.078(8) 0.057(7) 0.040(6) -0.009(5) 0.019(6) -0.011(6)
C39 0.053(6) 0.042(5) 0.059(6) 0.012(5) 0.025(5) 0.010(5)
C42 0.087(10) 0.092(10) 0.125(13) -0.027(10) 0.071(10) -0.011(9)
C65 0.098(10) 0.058(7) 0.073(8) 0.006(6) 0.039(8) 0.036(7)
C66 0.178(19) 0.107(13) 0.130(15) -0.029(12) 0.067(15) 0.068(13)
C55 0.056(7) 0.052(6) 0.054(6) 0.002(5) 0.025(5) 0.008(5)
C56 0.073(9) 0.075(8) 0.072(8) 0.016(7) 0.034(7) -0.004(7)
C57 0.086(10) 0.071(8) 0.076(9) 0.026(7) 0.043(8) -0.003(7)
C58 0.068(8) 0.084(9) 0.074(8) -0.002(7) 0.041(7) -0.016(7)
C59 0.056(7) 0.038(5) 0.049(6) -0.005(4) 0.020(5) -0.005(5)
C60 0.052(6) 0.047(6) 0.055(6) -0.008(5) 0.009(5) 0.007(5)
C61 0.039(6) 0.069(8) 0.093(10) -0.003(7) 0.017(6) -0.009(6)
C62 0.055(8) 0.075(9) 0.078(9) -0.018(7) -0.025(7) 0.011(7)
C64 0.071(8) 0.049(6) 0.032(5) 0.000(5) -0.010(5) 0.002(5)
C54 0.067(7) 0.051(6) 0.049(6) 0.011(5) 0.019(6) 0.015(5)
C53 0.074(9) 0.080(9) 0.051(7) 0.011(6) 0.011(6) 0.015(7)
C52 0.069(10) 0.122(13) 0.061(8) -0.002(9) -0.013(7) 0.032(9)
C51 0.043(7) 0.092(10) 0.059(7) 0.002(7) -0.009(6) -0.006(6)
C50 0.053(7) 0.063(7) 0.066(7) 0.001(6) 0.008(6) -0.002(6)
N9 0.063(6) 0.041(5) 0.093(8) 0.033(5) -0.040(6) -0.008(5)
O204 0.104(12) 0.104(12) 0.102(12) -0.001(2) 0.031(4) -0.001(2)
O202 0.070(4) 0.069(4) 0.069(4) -0.0002(10) 0.0211(16) -0.0005(10)
O201 0.162(12) 0.130(10) 0.137(10) -0.082(9) 0.075(9) -0.078(9)
O402 0.124(9) 0.102(8) 0.097(7) -0.051(6) 0.054(7) -0.053(7)
O401 0.103(9) 0.105(9) 0.175(11) 0.008(7) 0.074(9) -0.015(6)
O403 0.103(9) 0.105(9) 0.175(11) 0.008(7) 0.074(9) -0.015(6)
O404 0.103(9) 0.105(9) 0.175(11) 0.008(7) 0.074(9) -0.015(6)
O302 0.106(9) 0.243(18) 0.098(9) -0.035(10) 0.015(7) 0.042(10)
O301 0.153(5) 0.153(5) 0.153(5) 0.0000(8) 0.0450(16) 0.0001(8)
O203 0.196(12) 0.196(12) 0.196(12) -0.0002(10) 0.058(4) 0.0001(10)
O103 0.150(5) 0.150(5) 0.150(5) 0.0002(8) 0.0441(15) 0.0000(8)
O303 0.153(5) 0.153(5) 0.153(5) 0.0000(8) 0.0450(16) 0.0001(8)
O304 0.153(5) 0.153(5) 0.153(5) 0.0000(8) 0.0450(16) 0.0001(8)
C100 0.07(2) 0.10(2) 0.050(14) 0.005(15) 0.011(15) 0.012(17)
C101 0.13(3) 0.08(2) 0.11(3) 0.007(19) 0.03(2) 0.04(2)
C102 0.08(2) 0.053(15) 0.064(16) 0.003(13) -0.009(15) 0.006(14)
C103 0.15(3) 0.09(2) 0.08(2) 0.008(18) 0.01(2) 0.05(2)
N100 0.10(2) 0.12(3) 0.12(2) 0.00(2) 0.04(2) 0.01(2)
N101 0.10(2) 0.10(2) 0.12(2) 0.037(19) -0.018(19) 0.015(18)
O5 0.103(9) 0.105(9) 0.175(11) 0.008(7) 0.074(9) -0.015(6)
O6 0.103(9) 0.105(9) 0.175(11) 0.008(7) 0.074(9) -0.015(6)
O7 0.103(9) 0.105(9) 0.175(11) 0.008(7) 0.074(9) -0.015(6)
O8 0.150(5) 0.150(5) 0.150(5) 0.0002(8) 0.0441(15) 0.0000(8)
O9 0.150(5) 0.150(5) 0.150(5) 0.0002(8) 0.0441(15) 0.0000(8)
O10 0.150(5) 0.150(5) 0.150(5) 0.0002(8) 0.0441(15) 0.0000(8)
O11 0.153(5) 0.153(5) 0.153(5) 0.0000(8) 0.0450(16) 0.0001(8)
O12 0.153(5) 0.153(5) 0.153(5) 0.0000(8) 0.0450(16) 0.0001(8)
O13 0.153(5) 0.153(5) 0.153(5) 0.0000(8) 0.0450(16) 0.0001(8)
O14 0.055(12) 0.054(12) 0.054(12) 0.001(2) 0.015(4) -0.001(2)
O15 0.114(10) 0.114(10) 0.116(10) -0.002(2) 0.035(3) 0.001(2)

loop_
_atom_type_symbol
_atom_type_description
_atom_type_scat_dispersion_real
_atom_type_scat_dispersion_imag
_atom_type_scat_source
C C 0.0033 0.0016 'International Tables Vol C Tables 4.2.6.8 and 6.1.1.4'
H H 0.0000 0.0000 'International Tables Vol C Tables 4.2.6.8 and 6.1.1.4'
Cl Cl 0.1484 0.1585 'International Tables Vol C Tables 4.2.6.8 and 6.1.1.4'
N N 0.0061 0.0033 'International Tables Vol C Tables 4.2.6.8 and 6.1.1.4'
O O 0.0106 0.0060 'International Tables Vol C Tables 4.2.6.8 and 6.1.1.4'
Ru Ru -1.2594 0.8363 'International Tables Vol C Tables 4.2.6.8 and 6.1.1.4'

loop_
_geom_angle_atom_site_label_1
_geom_angle_atom_site_label_2
_geom_angle_atom_site_label_3
_geom_angle
_geom_angle_site_symmetry_1
_geom_angle_site_symmetry_3
_geom_angle_publ_flag
N4 Ru1 N5 79.4(3) . . ?
N4 Ru1 N2 94.5(3) . . ?
N5 Ru1 N2 93.9(3) . . ?
N4 Ru1 N6 91.1(3) . . ?
N5 Ru1 N6 88.0(3) . . ?
N2 Ru1 N6 174.3(3) . . ?
N4 Ru1 N1 170.6(3) . . ?
N5 Ru1 N1 96.7(3) . . ?
N2 Ru1 N1 77.2(4) . . ?
N6 Ru1 N1 97.3(3) . . ?
N4 Ru1 N3 79.8(4) . . ?
N5 Ru1 N3 159.1(3) . . ?
N2 Ru1 N3 89.1(3) . . ?
N6 Ru1 N3 91.1(4) . . ?
N1 Ru1 N3 104.2(4) . . ?
N10 Ru2 N8 94.7(3) . . ?
N10 Ru2 N12 90.6(3) . . ?
N8 Ru2 N12 174.0(3) . . ?
N10 Ru2 N7 172.3(3) . . ?
N8 Ru2 N7 78.0(3) . . ?
N12 Ru2 N7 96.8(3) . . ?
N10 Ru2 N11 77.8(3) . . ?
N8 Ru2 N11 87.1(3) . . ?
N12 Ru2 N11 91.3(3) . . ?
N7 Ru2 N11 104.1(3) . . ?
N10 Ru2 N9 77.7(4) . . ?
N8 Ru2 N9 95.5(4) . . ?
N12 Ru2 N9 88.3(4) . . ?
N7 Ru2 N9 100.3(3) . . ?
N11 Ru2 N9 155.5(3) . . ?
O101 Cl1 O9 115.3(15) . . ?
O101 Cl1 O104 112.2(14) . . ?
O101 Cl1 O10 100.8(15) . . ?
O9 Cl1 O10 130(2) . . ?
O101 Cl1 O8 127.7(15) . . ?
O9 Cl1 O8 96(2) . . ?
O10 Cl1 O8 87.8(19) . . ?
O101 Cl1 O102 113.1(14) . . ?
O104 Cl1 O102 112.9(18) . . ?
O101 Cl1 O103 97.7(14) . . ?
O104 Cl1 O103 108.8(17) . . ?
O102 Cl1 O103 111.1(18) . . ?
O204 Cl2 O201 116.1(13) . . ?
O14 Cl2 O201 110.5(14) . . ?
O204 Cl2 O202 129.1(14) . . ?
O201 Cl2 O202 114.7(9) . . ?
O14 Cl2 O15 102.7(16) . . ?
O201 Cl2 O15 113.0(10) . . ?
O204 Cl2 O203 97.1(17) . . ?
O201 Cl2 O203 112.4(12) . . ?
O202 Cl2 O203 66.4(12) . . ?
O13 Cl3 O11 109(2) . . ?
O13 Cl3 O12 121(2) . . ?
O11 Cl3 O12 103(2) . . ?
O304 Cl3 O303 127(2) . . ?
O304 Cl3 O301 110(2) . . ?
O303 Cl3 O301 109.5(19) . . ?
O13 Cl3 O302 118.5(18) . . ?
O304 Cl3 O302 88.4(16) . . ?
O11 Cl3 O302 105.0(15) . . ?
O12 Cl3 O302 98.4(16) . . ?
O303 Cl3 O302 115.4(15) . . ?
O301 Cl3 O302 103.5(14) . . ?
O7 Cl4 O6 82.7(19) . . ?
O7 Cl4 O402 117.1(19) . . ?
O6 Cl4 O402 105.0(15) . . ?
O402 Cl4 O403 109.8(12) . . ?
O402 Cl4 O401 113.8(10) . . ?
O403 Cl4 O401 114.1(12) . . ?
O7 Cl4 O5 128(2) . . ?
O6 Cl4 O5 97(2) . . ?
O402 Cl4 O5 113.6(13) . . ?
O402 Cl4 O404 107.9(10) . . ?
O403 Cl4 O404 106.0(14) . . ?
O401 Cl4 O404 104.5(13) . . ?
C22 N4 C26 123.6(9) . . ?
C22 N4 Ru1 118.3(7) . . ?
C26 N4 Ru1 117.8(7) . . ?
C31 N5 C27 109.1(8) . . ?
C31 N5 Ru1 132.8(7) . . ?
C27 N5 Ru1 116.2(6) . . ?
C35 N8 C43 118.5(8) . . ?
C35 N8 Ru2 115.4(6) . . ?
C43 N8 Ru2 125.4(6) . . ?
C46 O4 C49 117.5(11) . . ?
C34 N7 C36 118.3(8) . . ?
C34 N7 Ru2 113.6(6) . . ?
C36 N7 Ru2 127.8(6) . . ?
C39 O3 C42 119.3(9) . . ?
C40 C41 C36 121.2(9) . . ?
C40 C41 H41 119.4 . . ?
C36 C41 H41 119.4 . . ?
C59 N10 C55 119.6(8) . . ?
C59 N10 Ru2 120.8(6) . . ?
C55 N10 Ru2 119.0(7) . . ?
C64 N11 C60 117.3(9) . . ?
C64 N11 Ru2 128.9(7) . . ?
C60 N11 Ru2 113.7(6) . . ?
C28 C27 N5 125.8(11) . . ?
C28 C27 C26 122.7(12) . . ?
N5 C27 C26 111.5(8) . . ?
C17 N3 C21 117.6(10) . . ?
C17 N3 Ru1 130.3(9) . . ?
C21 N3 Ru1 111.9(7) . . ?
C2 N2 C10 117.3(9) . . ?
C2 N2 Ru1 117.2(8) . . ?
C10 N2 Ru1 125.2(7) . . ?
C1 N1 C3 116.8(9) . . ?
C1 N1 Ru1 114.8(8) . . ?
C3 N1 Ru1 128.2(7) . . ?
C6 O1 C9 117.8(11) . . ?
C32 N6 Ru1 175.9(10) . . ?
C48 C43 C44 119.6(9) . . ?
C48 C43 N8 121.0(8) . . ?
C44 C43 N8 119.3(9) . . ?
C47 C48 C43 120.4(9) . . ?
C47 C48 H48 119.8 . . ?
C43 C48 H48 119.8 . . ?
C36 C37 C38 121.0(10) . . ?
C36 C37 H37 119.5 . . ?
C38 C37 H37 119.5 . . ?
C41 C40 C39 119.6(9) . . ?
C41 C40 H40 120.2 . . ?
C39 C40 H40 120.2 . . ?
C65 N12 Ru2 174.2(11) . . ?
C62 C63 C64 120.1(11) . . ?
C62 C63 H63 120.0 . . ?
C64 C63 H63 120.0 . . ?
N4 C26 C25 119.9(10) . . ?
N4 C26 C27 114.7(9) . . ?
C25 C26 C27 125.4(10) . . ?
C27 C28 C29 118.6(13) . . ?
C27 C28 H28 120.7 . . ?
C29 C28 H28 120.7 . . ?
C30 C29 C28 119.0(13) . . ?
C30 C29 H29 120.5 . . ?
C28 C29 H29 120.5 . . ?
C29 C30 C31 118.3(14) . . ?
C29 C30 H30 120.9 . . ?
C31 C30 H30 120.9 . . ?
C30 C31 N5 128.5(13) . . ?
C30 C31 H31 115.8 . . ?
N5 C31 H31 115.8 . . ?
C26 C25 C24 118.2(11) . . ?
C26 C25 H25 120.9 . . ?
C24 C25 H25 120.9 . . ?
C25 C24 C23 120.1(11) . . ?
C25 C24 H24 119.9 . . ?
C23 C24 H24 119.9 . . ?
C24 C23 C22 118.4(12) . . ?
C24 C23 H23 120.8 . . ?
C22 C23 H23 120.8 . . ?
N4 C22 C23 119.8(10) . . ?
N4 C22 C21 114.7(9) . . ?
C23 C22 C21 125.5(10) . . ?
C20 C21 N3 121.4(11) . . ?
C20 C21 C22 124.2(11) . . ?
N3 C21 C22 114.4(9) . . ?
N3 C17 C18 123.1(12) . . ?
N3 C17 H17 118.4 . . ?
C18 C17 H17 118.4 . . ?
C19 C18 C17 120.0(13) . . ?
C19 C18 H18 120.0 . . ?
C17 C18 H18 120.0 . . ?
C18 C19 C20 117.1(12) . . ?
C18 C19 H19 121.4 . . ?
C20 C19 H19 121.4 . . ?
C21 C20 C19 120.6(12) . . ?
C21 C20 H20 119.7 . . ?
C19 C20 H20 119.7 . . ?
N2 C2 C1 115.3(10) . . ?
N2 C2 H2 122.3 . . ?
C1 C2 H2 122.3 . . ?
N1 C1 C2 115.5(10) . . ?
N1 C1 H1 122.3 . . ?
C2 C1 H1 122.3 . . ?
C4 C3 C8 119.0(11) . . ?
C4 C3 N1 120.3(10) . . ?
C8 C3 N1 120.7(10) . . ?
C7 C8 C3 120.2(11) . . ?
C7 C8 H8 119.9 . . ?
C3 C8 H8 119.9 . . ?
C8 C7 C6 119.2(11) . . ?
C8 C7 H7 120.4 . . ?
C6 C7 H7 120.4 . . ?
O1 C6 C5 115.6(11) . . ?
O1 C6 C7 124.3(11) . . ?
C5 C6 C7 120.1(11) . . ?
O1 C9 H9A 109.5 . . ?
O1 C9 H9B 109.5 . . ?
H9A C9 H9B 109.5 . . ?
O1 C9 H9C 109.5 . . ?
H9A C9 H9C 109.5 . . ?
H9B C9 H9C 109.5 . . ?
C6 C5 C4 122.2(11) . . ?
C6 C5 H5 118.9 . . ?
C4 C5 H5 118.9 . . ?
C5 C4 C3 119.1(11) . . ?
C5 C4 H4 120.4 . . ?
C3 C4 H4 120.4 . . ?
C11 C10 C15 120.4(11) . . ?
C11 C10 N2 120.1(10) . . ?
C15 C10 N2 119.3(10) . . ?
C14 C15 C10 119.0(12) . . ?
C14 C15 H15 120.5 . . ?
C10 C15 H15 120.5 . . ?
C15 C14 C13 121.1(12) . . ?
C15 C14 H14 119.5 . . ?
C13 C14 H14 119.5 . . ?
O2 C13 C12 124.2(14) . . ?
O2 C13 C14 115.7(13) . . ?
C12 C13 C14 120.1(12) . . ?
C13 C12 C11 119.5(13) . . ?
C13 C12 H12 120.3 . . ?
C11 C12 H12 120.3 . . ?
C10 C11 C12 119.9(12) . . ?
C10 C11 H11 120.0 . . ?
C12 C11 H11 120.0 . . ?
C13 O2 C16 119.6(14) . . ?
O2 C16 H16A 109.5 . . ?
O2 C16 H16B 109.5 . . ?
H16A C16 H16B 109.5 . . ?
O2 C16 H16C 109.5 . . ?
H16A C16 H16C 109.5 . . ?
H16B C16 H16C 109.5 . . ?
N6 C32 C33 178.2(16) . . ?
C32 C33 H33A 109.5 . . ?
C32 C33 H33B 109.5 . . ?
H33A C33 H33B 109.5 . . ?
C32 C33 H33C 109.5 . . ?
H33A C33 H33C 109.5 . . ?
H33B C33 H33C 109.5 . . ?
C45 C44 C43 119.7(10) . . ?
C45 C44 H44 120.2 . . ?
C43 C44 H44 120.2 . . ?
C46 C45 C44 121.4(10) . . ?
C46 C45 H45 119.3 . . ?
C44 C45 H45 119.3 . . ?
O4 C46 C45 114.7(10) . . ?
O4 C46 C47 126.6(11) . . ?
C45 C46 C47 118.8(10) . . ?
C48 C47 C46 120.1(11) . . ?
C48 C47 H47 120.0 . . ?
C46 C47 H47 120.0 . . ?
O4 C49 H49A 109.5 . . ?
O4 C49 H49B 109.5 . . ?
H49A C49 H49B 109.5 . . ?
O4 C49 H49C 109.5 . . ?
H49A C49 H49C 109.5 . . ?
H49B C49 H49C 109.5 . . ?
N8 C35 C34 116.2(9) . . ?
N8 C35 H35 121.9 . . ?
C34 C35 H35 121.9 . . ?
N7 C34 C35 116.6(9) . . ?
N7 C34 H34 121.7 . . ?
C35 C34 H34 121.7 . . ?
C37 C36 C41 119.0(9) . . ?
C37 C36 N7 120.2(8) . . ?
C41 C36 N7 120.9(8) . . ?
C37 C38 C39 120.3(10) . . ?
C37 C38 H38 119.9 . . ?
C39 C38 H38 119.9 . . ?
O3 C39 C38 116.9(10) . . ?
O3 C39 C40 124.2(10) . . ?
C38 C39 C40 118.9(10) . . ?
O3 C42 H42A 109.5 . . ?
O3 C42 H42B 109.5 . . ?
H42A C42 H42B 109.5 . . ?
O3 C42 H42C 109.5 . . ?
H42A C42 H42C 109.5 . . ?
H42B C42 H42C 109.5 . . ?
N12 C65 C66 177.0(15) . . ?
C65 C66 H66A 109.5 . . ?
C65 C66 H66B 109.5 . . ?
H66A C66 H66B 109.5 . . ?
C65 C66 H66C 109.5 . . ?
H66A C66 H66C 109.5 . . ?
H66B C66 H66C 109.5 . . ?
C56 C55 N10 118.9(11) . . ?
C56 C55 C54 128.7(11) . . ?
N10 C55 C54 112.4(9) . . ?
C57 C56 C55 121.9(13) . . ?
C57 C56 H56 119.1 . . ?
C55 C56 H56 119.1 . . ?
C56 C57 C58 120.0(12) . . ?
C56 C57 H57 120.0 . . ?
C58 C57 H57 120.0 . . ?
C59 C58 C57 118.2(12) . . ?
C59 C58 H58 120.9 . . ?
C57 C58 H58 120.9 . . ?
N10 C59 C58 121.2(10) . . ?
N10 C59 C60 110.8(9) . . ?
C58 C59 C60 127.8(11) . . ?
N11 C60 C61 120.9(11) . . ?
N11 C60 C59 116.0(9) . . ?
C61 C60 C59 123.1(11) . . ?
C62 C61 C60 120.5(12) . . ?
C62 C61 H61 119.7 . . ?
C60 C61 H61 119.7 . . ?
C61 C62 C63 118.6(11) . . ?
C61 C62 H62 120.7 . . ?
C63 C62 H62 120.7 . . ?
N11 C64 C63 122.4(11) . . ?
N11 C64 H64 118.8 . . ?
C63 C64 H64 118.8 . . ?
N9 C54 C53 117.3(11) . . ?
N9 C54 C55 117.6(10) . . ?
C53 C54 C55 124.9(11) . . ?
C52 C53 C54 119.7(12) . . ?
C52 C53 H53 120.1 . . ?
C54 C53 H53 120.1 . . ?
C53 C52 C51 119.2(12) . . ?
C53 C52 H52 120.4 . . ?
C51 C52 H52 120.4 . . ?
C52 C51 C50 119.6(12) . . ?
C52 C51 H51 120.2 . . ?
C50 C51 H51 120.2 . . ?
N9 C50 C51 120.4(12) . . ?
N9 C50 H50 119.8 . . ?
C51 C50 H50 119.8 . . ?
C50 N9 C54 123.2(10) . . ?
C50 N9 Ru2 123.2(9) . . ?
C54 N9 Ru2 112.7(8) . . ?
Cl2 O202 O203 60.2(12) . . ?
Cl2 O203 O202 53.3(11) . . ?
N100 C100 C101 174(4) . . ?
C100 C101 H10A 109.5 . . ?
C100 C101 H10B 109.5 . . ?
H10A C101 H10B 109.5 . . ?
C100 C101 H10C 109.5 . . ?
H10A C101 H10C 109.5 . . ?
H10B C101 H10C 109.5 . . ?
N101 C102 C103 176(4) . . ?
C102 C103 H10D 109.5 . . ?
C102 C103 H10E 109.5 . . ?
H10D C103 H10E 109.5 . . ?
C102 C103 H10F 109.5 . . ?
H10D C103 H10F 109.5 . . ?
H10E C103 H10F 109.5 . . ?

loop_
_geom_bond_atom_site_label_1
_geom_bond_atom_site_label_2
_geom_bond_distance
_geom_bond_site_symmetry_2
_geom_bond_publ_flag
Ru1 N4 1.979(8) . ?
Ru1 N5 1.984(7) . ?
Ru1 N2 2.005(8) . ?
Ru1 N6 2.039(9) . ?
Ru1 N1 2.065(8) . ?
Ru1 N3 2.083(9) . ?
Ru2 N10 1.995(7) . ?
Ru2 N8 2.024(7) . ?
Ru2 N12 2.055(9) . ?
Ru2 N7 2.067(7) . ?
Ru2 N11 2.079(8) . ?
Ru2 N9 2.163(9) . ?
Cl1 O101 1.399(12) . ?
Cl1 O9 1.42(3) . ?
Cl1 O104 1.42(3) . ?
Cl1 O10 1.46(3) . ?
Cl1 O8 1.46(4) . ?
Cl1 O102 1.47(3) . ?
Cl1 O103 1.50(3) . ?
Cl2 O204 1.38(3) . ?
Cl2 O14 1.39(3) . ?
Cl2 O201 1.412(10) . ?
Cl2 O202 1.431(17) . ?
Cl2 O15 1.48(2) . ?
Cl2 O203 1.55(3) . ?
Cl3 O13 1.19(4) . ?
Cl3 O304 1.31(4) . ?
Cl3 O11 1.36(3) . ?
Cl3 O12 1.41(4) . ?
Cl3 O303 1.42(3) . ?
Cl3 O301 1.44(3) . ?
Cl3 O302 1.507(13) . ?
Cl4 O7 1.39(4) . ?
Cl4 O6 1.39(3) . ?
Cl4 O402 1.402(9) . ?
Cl4 O403 1.42(2) . ?
Cl4 O401 1.42(2) . ?
Cl4 O5 1.44(4) . ?
Cl4 O404 1.51(3) . ?
N4 C22 1.332(13) . ?
N4 C26 1.335(12) . ?
N5 C31 1.384(14) . ?
N5 C27 1.411(14) . ?
N8 C35 1.316(12) . ?
N8 C43 1.419(11) . ?
O4 C46 1.353(13) . ?
O4 C49 1.409(18) . ?
N7 C34 1.319(12) . ?
N7 C36 1.414(12) . ?
O3 C39 1.353(12) . ?
O3 C42 1.429(15) . ?
C41 C40 1.365(14) . ?
C41 C36 1.389(13) . ?
C41 H41 0.9300 . ?
N10 C59 1.329(12) . ?
N10 C55 1.386(13) . ?
N11 C64 1.337(12) . ?
N11 C60 1.359(13) . ?
C27 C28 1.376(15) . ?
C27 C26 1.450(15) . ?
N3 C17 1.315(14) . ?
N3 C21 1.410(14) . ?
N2 C2 1.295(13) . ?
N2 C10 1.449(13) . ?
N1 C1 1.301(14) . ?
N1 C3 1.443(13) . ?
O1 C6 1.351(13) . ?
O1 C9 1.399(16) . ?
N6 C32 1.146(14) . ?
C43 C48 1.373(13) . ?
C43 C44 1.377(13) . ?
C48 C47 1.372(14) . ?
C48 H48 0.9300 . ?
C37 C36 1.361(13) . ?
C37 C38 1.377(14) . ?
C37 H37 0.9300 . ?
C40 C39 1.400(15) . ?
C40 H40 0.9300 . ?
N12 C65 1.093(13) . ?
C63 C62 1.357(18) . ?
C63 C64 1.372(15) . ?
C63 H63 0.9300 . ?
C26 C25 1.406(15) . ?
C28 C29 1.396(19) . ?
C28 H28 0.9300 . ?
C29 C30 1.35(2) . ?
C29 H29 0.9300 . ?
C30 C31 1.369(18) . ?
C30 H30 0.9300 . ?
C31 H31 0.9300 . ?
C25 C24 1.401(18) . ?
C25 H25 0.9300 . ?
C24 C23 1.403(18) . ?
C24 H24 0.9300 . ?
C23 C22 1.406(15) . ?
C23 H23 0.9300 . ?
C22 C21 1.465(15) . ?
C21 C20 1.356(15) . ?
C17 C18 1.395(17) . ?
C17 H17 0.9300 . ?
C18 C19 1.386(19) . ?
C18 H18 0.9300 . ?
C19 C20 1.409(17) . ?
C19 H19 0.9300 . ?
C20 H20 0.9300 . ?
C2 C1 1.425(16) . ?
C2 H2 0.9300 . ?
C1 H1 0.9300 . ?
C3 C4 1.400(15) . ?
C3 C8 1.415(16) . ?
C8 C7 1.386(16) . ?
C8 H8 0.9300 . ?
C7 C6 1.389(16) . ?
C7 H7 0.9300 . ?
C6 C5 1.366(16) . ?
C9 H9A 0.9600 . ?
C9 H9B 0.9600 . ?
C9 H9C 0.9600 . ?
C5 C4 1.366(16) . ?
C5 H5 0.9300 . ?
C4 H4 0.9300 . ?
C10 C11 1.361(16) . ?
C10 C15 1.395(15) . ?
C15 C14 1.352(17) . ?
C15 H15 0.9300 . ?
C14 C13 1.374(19) . ?
C14 H14 0.9300 . ?
C13 O2 1.357(15) . ?
C13 C12 1.370(18) . ?
C12 C11 1.385(16) . ?
C12 H12 0.9300 . ?
C11 H11 0.9300 . ?
O2 C16 1.40(2) . ?
C16 H16A 0.9600 . ?
C16 H16B 0.9600 . ?
C16 H16C 0.9600 . ?
C32 C33 1.454(18) . ?
C33 H33A 0.9600 . ?
C33 H33B 0.9600 . ?
C33 H33C 0.9600 . ?
C44 C45 1.376(15) . ?
C44 H44 0.9300 . ?
C45 C46 1.358(16) . ?
C45 H45 0.9300 . ?
C46 C47 1.395(15) . ?
C47 H47 0.9300 . ?
C49 H49A 0.9600 . ?
C49 H49B 0.9600 . ?
C49 H49C 0.9600 . ?
C35 C34 1.404(15) . ?
C35 H35 0.9300 . ?
C34 H34 0.9300 . ?
C38 C39 1.384(15) . ?
C38 H38 0.9300 . ?
C42 H42A 0.9600 . ?
C42 H42B 0.9600 . ?
C42 H42C 0.9600 . ?
C65 C66 1.455(17) . ?
C66 H66A 0.9600 . ?
C66 H66B 0.9600 . ?
C66 H66C 0.9600 . ?
C55 C56 1.370(15) . ?
C55 C54 1.461(16) . ?
C56 C57 1.308(18) . ?
C56 H56 0.9300 . ?
C57 C58 1.399(18) . ?
C57 H57 0.9300 . ?
C58 C59 1.379(15) . ?
C58 H58 0.9300 . ?
C59 C60 1.492(15) . ?
C60 C61 1.393(15) . ?
C61 C62 1.337(18) . ?
C61 H61 0.9300 . ?
C62 H62 0.9300 . ?
C64 H64 0.9300 . ?
C54 N9 1.324(14) . ?
C54 C53 1.419(16) . ?
C53 C52 1.36(2) . ?
C53 H53 0.9300 . ?
C52 C51 1.36(2) . ?
C52 H52 0.9300 . ?
C51 C50 1.364(16) . ?
C51 H51 0.9300 . ?
C50 N9 1.312(15) . ?
C50 H50 0.9300 . ?
O202 O203 1.63(3) . ?
C100 N100 1.02(4) . ?
C100 C101 1.32(4) . ?
C101 H10A 0.9600 . ?
C101 H10B 0.9600 . ?
C101 H10C 0.9600 . ?
C102 N101 1.07(4) . ?
C102 C103 1.34(4) . ?
C103 H10D 0.9600 . ?
C103 H10E 0.9600 . ?
C103 H10F 0.9600 . ?

loop_
_geom_torsion_atom_site_label_1
_geom_torsion_atom_site_label_2
_geom_torsion_atom_site_label_3
_geom_torsion_atom_site_label_4
_geom_torsion
_geom_torsion_site_symmetry_1
_geom_torsion_site_symmetry_2
_geom_torsion_site_symmetry_3
_geom_torsion_site_symmetry_4
_geom_torsion_publ_flag
C31 N5 C27 C28 -7.8(14) . . . . ?
Ru1 N5 C27 C28 -174.3(9) . . . . ?
C31 N5 C27 C26 173.0(8) . . . . ?
Ru1 N5 C27 C26 6.5(10) . . . . ?
C35 N8 C43 C48 60.0(12) . . . . ?
Ru2 N8 C43 C48 -110.5(9) . . . . ?
C35 N8 C43 C44 -123.7(10) . . . . ?
Ru2 N8 C43 C44 65.8(11) . . . . ?
C44 C43 C48 C47 0.7(16) . . . . ?
N8 C43 C48 C47 177.0(10) . . . . ?
C36 C41 C40 C39 0.8(16) . . . . ?
C22 N4 C26 C25 -2.2(15) . . . . ?
Ru1 N4 C26 C25 -176.0(8) . . . . ?
C22 N4 C26 C27 176.2(9) . . . . ?
Ru1 N4 C26 C27 2.4(11) . . . . ?
C28 C27 C26 N4 175.2(10) . . . . ?
N5 C27 C26 N4 -5.6(12) . . . . ?
C28 C27 C26 C25 -6.6(17) . . . . ?
N5 C27 C26 C25 172.7(9) . . . . ?
N5 C27 C28 C29 3.3(19) . . . . ?
C26 C27 C28 C29 -177.6(11) . . . . ?
C27 C28 C29 C30 5(2) . . . . ?
C28 C29 C30 C31 -8(2) . . . . ?
C29 C30 C31 N5 2(2) . . . . ?
C27 N5 C31 C30 5.0(18) . . . . ?
Ru1 N5 C31 C30 168.5(12) . . . . ?
N4 C26 C25 C24 2.4(16) . . . . ?
C27 C26 C25 C24 -175.8(11) . . . . ?
C26 C25 C24 C23 -1.4(19) . . . . ?
C25 C24 C23 C22 0(2) . . . . ?
C26 N4 C22 C23 1.0(16) . . . . ?
Ru1 N4 C22 C23 174.7(9) . . . . ?
C26 N4 C22 C21 179.1(9) . . . . ?
Ru1 N4 C22 C21 -7.2(12) . . . . ?
C24 C23 C22 N4 0.1(18) . . . . ?
C24 C23 C22 C21 -177.8(11) . . . . ?
C17 N3 C21 C20 2.9(16) . . . . ?
Ru1 N3 C21 C20 -173.4(9) . . . . ?
C17 N3 C21 C22 -177.6(9) . . . . ?
Ru1 N3 C21 C22 6.0(11) . . . . ?
N4 C22 C21 C20 179.7(11) . . . . ?
C23 C22 C21 C20 -2.3(19) . . . . ?
N4 C22 C21 N3 0.3(13) . . . . ?
C23 C22 C21 N3 178.3(11) . . . . ?
C21 N3 C17 C18 -0.5(17) . . . . ?
Ru1 N3 C17 C18 175.0(9) . . . . ?
N3 C17 C18 C19 -1(2) . . . . ?
C17 C18 C19 C20 0(2) . . . . ?
N3 C21 C20 C19 -4.0(19) . . . . ?
C22 C21 C20 C19 176.6(11) . . . . ?
C18 C19 C20 C21 3(2) . . . . ?
C10 N2 C2 C1 173.5(10) . . . . ?
Ru1 N2 C2 C1 -1.0(13) . . . . ?
C3 N1 C1 C2 177.8(10) . . . . ?
Ru1 N1 C1 C2 2.4(13) . . . . ?
N2 C2 C1 N1 -1.0(16) . . . . ?
C1 N1 C3 C4 137.1(11) . . . . ?
Ru1 N1 C3 C4 -48.2(14) . . . . ?
C1 N1 C3 C8 -44.8(15) . . . . ?
Ru1 N1 C3 C8 129.9(10) . . . . ?
C4 C3 C8 C7 -3.0(18) . . . . ?
N1 C3 C8 C7 178.9(11) . . . . ?
C3 C8 C7 C6 0.7(19) . . . . ?
C9 O1 C6 C5 -178.4(13) . . . . ?
C9 O1 C6 C7 -1(2) . . . . ?
C8 C7 C6 O1 -178.0(12) . . . . ?
C8 C7 C6 C5 -0.2(19) . . . . ?
O1 C6 C5 C4 -179.8(11) . . . . ?
C7 C6 C5 C4 2(2) . . . . ?
C6 C5 C4 C3 -4.5(19) . . . . ?
C8 C3 C4 C5 4.8(17) . . . . ?
N1 C3 C4 C5 -177.0(10) . . . . ?
C2 N2 C10 C11 -70.4(14) . . . . ?
Ru1 N2 C10 C11 103.5(11) . . . . ?
C2 N2 C10 C15 113.8(12) . . . . ?
Ru1 N2 C10 C15 -72.2(12) . . . . ?
C11 C10 C15 C14 1.2(17) . . . . ?
N2 C10 C15 C14 176.9(10) . . . . ?
C10 C15 C14 C13 -1.6(19) . . . . ?
C15 C14 C13 O2 178.9(12) . . . . ?
C15 C14 C13 C12 0(2) . . . . ?
O2 C13 C12 C11 -177.2(12) . . . . ?
C14 C13 C12 C11 1(2) . . . . ?
C15 C10 C11 C12 0.4(18) . . . . ?
N2 C10 C11 C12 -175.3(11) . . . . ?
C13 C12 C11 C10 -1.6(19) . . . . ?
C12 C13 O2 C16 -2(2) . . . . ?
C14 C13 O2 C16 179.2(17) . . . . ?
C48 C43 C44 C45 -0.3(16) . . . . ?
N8 C43 C44 C45 -176.6(9) . . . . ?
C43 C44 C45 C46 -1.1(18) . . . . ?
C49 O4 C46 C45 -174.4(15) . . . . ?
C49 O4 C46 C47 6(2) . . . . ?
C44 C45 C46 O4 -177.7(11) . . . . ?
C44 C45 C46 C47 1.9(19) . . . . ?
C43 C48 C47 C46 0.1(18) . . . . ?
O4 C46 C47 C48 178.1(11) . . . . ?
C45 C46 C47 C48 -1.4(18) . . . . ?
C43 N8 C35 C34 -176.8(9) . . . . ?
Ru2 N8 C35 C34 -5.4(12) . . . . ?
C36 N7 C34 C35 -174.4(9) . . . . ?
Ru2 N7 C34 C35 0.5(12) . . . . ?
N8 C35 C34 N7 3.2(15) . . . . ?
C38 C37 C36 C41 -1.7(15) . . . . ?
C38 C37 C36 N7 178.1(9) . . . . ?
C40 C41 C36 C37 1.2(15) . . . . ?
C40 C41 C36 N7 -178.7(9) . . . . ?
C34 N7 C36 C37 -127.4(10) . . . . ?
Ru2 N7 C36 C37 58.5(11) . . . . ?
C34 N7 C36 C41 52.4(12) . . . . ?
Ru2 N7 C36 C41 -121.7(8) . . . . ?
C36 C37 C38 C39 0.3(17) . . . . ?
C42 O3 C39 C38 175.4(12) . . . . ?
C42 O3 C39 C40 -5.3(17) . . . . ?
C37 C38 C39 O3 -179.0(10) . . . . ?
C37 C38 C39 C40 1.6(16) . . . . ?
C41 C40 C39 O3 178.6(10) . . . . ?
C41 C40 C39 C38 -2.1(16) . . . . ?
C59 N10 C55 C56 3.8(15) . . . . ?
Ru2 N10 C55 C56 174.8(8) . . . . ?
C59 N10 C55 C54 -176.5(9) . . . . ?
Ru2 N10 C55 C54 -5.4(11) . . . . ?
N10 C55 C56 C57 0.9(19) . . . . ?
C54 C55 C56 C57 -178.8(12) . . . . ?
C55 C56 C57 C58 -3(2) . . . . ?
C56 C57 C58 C59 1(2) . . . . ?
C55 N10 C59 C58 -6.2(15) . . . . ?
Ru2 N10 C59 C58 -177.1(8) . . . . ?
C55 N10 C59 C60 178.1(8) . . . . ?
Ru2 N10 C59 C60 7.2(11) . . . . ?
C57 C58 C59 N10 4.1(17) . . . . ?
C57 C58 C59 C60 178.9(11) . . . . ?
C64 N11 C60 C61 -1.3(15) . . . . ?
Ru2 N11 C60 C61 175.8(8) . . . . ?
C64 N11 C60 C59 176.0(9) . . . . ?
Ru2 N11 C60 C59 -6.9(11) . . . . ?
N10 C59 C60 N11 0.3(12) . . . . ?
C58 C59 C60 N11 -175.0(11) . . . . ?
N10 C59 C60 C61 177.5(10) . . . . ?
C58 C59 C60 C61 2.2(18) . . . . ?
N11 C60 C61 C62 -0.6(18) . . . . ?
C59 C60 C61 C62 -177.6(11) . . . . ?
C60 C61 C62 C63 3(2) . . . . ?
C64 C63 C62 C61 -4.2(19) . . . . ?
C60 N11 C64 C63 0.3(16) . . . . ?
Ru2 N11 C64 C63 -176.2(8) . . . . ?
C62 C63 C64 N11 2.5(18) . . . . ?
C56 C55 C54 N9 -171.2(12) . . . . ?
N10 C55 C54 N9 9.1(14) . . . . ?
C56 C55 C54 C53 2.6(19) . . . . ?
N10 C55 C54 C53 -177.1(10) . . . . ?
N9 C54 C53 C52 -7.1(19) . . . . ?
C55 C54 C53 C52 179.1(12) . . . . ?
C54 C53 C52 C51 6(2) . . . . ?
C53 C52 C51 C50 -5(2) . . . . ?
C52 C51 C50 N9 5(2) . . . . ?
C51 C50 N9 C54 -8(2) . . . . ?
C51 C50 N9 Ru2 -175.7(10) . . . . ?
C53 C54 N9 C50 8.2(19) . . . . ?
C55 C54 N9 C50 -177.6(12) . . . . ?
C53 C54 N9 Ru2 177.5(8) . . . . ?
C55 C54 N9 Ru2 -8.3(14) . . . . ?
O204 Cl2 O202 O203 -80(2) . . . . ?
O201 Cl2 O202 O203 104.9(14) . . . . ?
O204 Cl2 O203 O202 129.7(15) . . . . ?
O201 Cl2 O203 O202 -108.2(11) . . . . ?
